data_7111089
loop_
_publ_author_name
'Fourmigu\'e, Marc'
'Bertran, Josep N.'

_publ_section_title
;
 [Ni(edt-CN)2]&#x2212;&#x00B7;, a novel paramagnetic nickel dithiolene
 complex analog of Ni(mnt)2&#x2212;&#x00B7; with two cyano groups only
;
_journal_issue 21
_journal_name_full 'Chemical Communications'
_journal_page_first 2111
_journal_paper_doi 10.1039/b006440h
_journal_year 2000
_chemical_formula_moiety 'C24 H20 P, C6 H2 N2 Ni S4'
_chemical_formula_sum 'C30 H22 N2 Ni P S4'
_chemical_formula_weight 628.42
_chemical_name_common 'PPh4, Ni(edt-CN)2'
_chemical_name_systematic
;  
Bis(2-cyano-1,2-ethylenedithiolate)Nickelate, tetraphenylphosphonium  
;
_space_group_IT_number 2
_symmetry_cell_setting triclinic
_symmetry_space_group_name_Hall '-P 1'
_symmetry_space_group_name_H-M 'P -1'
_atom_sites_solution_hydrogens geom
_atom_sites_solution_primary direct
_atom_sites_solution_secondary difmap
_audit_creation_method SHELXL-97
_cell_angle_alpha 64.264(10)
_cell_angle_beta 72.777(12)
_cell_angle_gamma 83.074(12)
_cell_formula_units_Z 2
_cell_length_a 11.3940(12)
_cell_length_b 11.5100(11)
_cell_length_c 12.8262(13)
_cell_measurement_reflns_used 7773
_cell_measurement_temperature 293(2)
_cell_measurement_theta_max 25.8
_cell_measurement_theta_min 1.85
_cell_volume 1447.2(3)
_computing_cell_refinement 'CELL, Stoe-IPDS'
_computing_data_collection 'EXPOSE, Stoe-IPDS'
_computing_data_reduction 'INTEGRATE, Stoe-IPDS'
_computing_structure_refinement 'SHELXL-97 (Sheldrick, 1997)'
_computing_structure_solution 'SHELXS-97 (Sheldrick, 1990)'
_diffrn_ambient_temperature 293(2)
_diffrn_detector_area_resol_mean 6.66
_diffrn_measured_fraction_theta_full 0.925
_diffrn_measured_fraction_theta_max 0.925
_diffrn_measurement_device_type Stoe-IPDS
_diffrn_measurement_method 'oscillation, phi incr. 1.8'
_diffrn_radiation_monochromator graphite
_diffrn_radiation_source 'fine-focus sealed tube'
_diffrn_radiation_type MoK\a
_diffrn_radiation_wavelength 0.71073
_diffrn_reflns_av_R_equivalents 0.0427
_diffrn_reflns_av_sigmaI/netI 0.0514
_diffrn_reflns_limit_h_max 13
_diffrn_reflns_limit_h_min -13
_diffrn_reflns_limit_k_max 14
_diffrn_reflns_limit_k_min -14
_diffrn_reflns_limit_l_max 15
_diffrn_reflns_limit_l_min -15
_diffrn_reflns_number 14189
_diffrn_reflns_theta_full 25.97
_diffrn_reflns_theta_max 25.97
_diffrn_reflns_theta_min 1.87
_exptl_absorpt_coefficient_mu 1.037
_exptl_absorpt_correction_T_max 0.92026
_exptl_absorpt_correction_T_min 0.82077
_exptl_absorpt_correction_type multi-scan
_exptl_absorpt_process_details 'SHELXL PSI-SCAN'
_exptl_crystal_colour brown
_exptl_crystal_density_diffrn 1.442
_exptl_crystal_density_method 'not measured'
_exptl_crystal_F_000 646
_exptl_crystal_size_max 0.3
_exptl_crystal_size_mid 0.24
_exptl_crystal_size_min 0.12
_refine_diff_density_max 0.296
_refine_diff_density_min -0.196
_refine_diff_density_rms 0.047
_refine_ls_extinction_method none
_refine_ls_goodness_of_fit_ref 0.893
_refine_ls_hydrogen_treatment constr
_refine_ls_matrix_type full
_refine_ls_number_parameters 343
_refine_ls_number_reflns 5232
_refine_ls_number_restraints 0
_refine_ls_restrained_S_all 0.893
_refine_ls_R_factor_all 0.0608
_refine_ls_R_factor_gt 0.0343
_refine_ls_shift/su_max 0.001
_refine_ls_shift/su_mean 0.000
_refine_ls_structure_factor_coef Fsqd
_refine_ls_weighting_details 'calc w=1/[\s^2^(Fo^2^)+(0.0347P)^2^+0.0000P] where P=(Fo^2^+2Fc^2^)/3'
_refine_ls_weighting_scheme calc
_refine_ls_wR_factor_gt 0.0655
_refine_ls_wR_factor_ref 0.0713
_reflns_number_gt 3582
_reflns_number_total 5232
_reflns_threshold_expression >2sigma(I)
_cod_data_source_file b006440hsup1.cif
_cod_data_source_block mf207psi
_cod_original_sg_symbol_H-M P-1
_cod_database_code 7111089

loop_
_symmetry_equiv_pos_as_xyz
'x, y, z'
'-x, -y, -z'

loop_
_atom_site_label
_atom_site_type_symbol
_atom_site_fract_x
_atom_site_fract_y
_atom_site_fract_z
_atom_site_U_iso_or_equiv
_atom_site_adp_type
_atom_site_occupancy
_atom_site_symmetry_multiplicity
_atom_site_calc_flag
_atom_site_refinement_flags
Ni1 Ni 0.62099(3) 0.61272(3) 0.72517(3) 0.04443(10) Uani 1 1 d .
P1 P 0.25415(5) 1.09642(6) 0.80097(5) 0.03516(15) Uani 1 1 d .
S1 S 0.77945(6) 0.73527(7) 0.65267(6) 0.05322(19) Uani 1 1 d .
S2 S 0.70257(6) 0.50973(8) 0.61621(7) 0.0591(2) Uani 1 1 d .
S3 S 0.54285(7) 0.71108(7) 0.83878(7) 0.0593(2) Uani 1 1 d .
S4 S 0.46334(7) 0.48801(8) 0.80120(6) 0.0588(2) Uani 1 1 d .
N1 N 1.0923(3) 0.7851(3) 0.4500(2) 0.0888(9) Uani 1 1 d .
N2 N 0.1645(3) 0.4189(3) 1.0361(2) 0.0792(8) Uani 1 1 d .
C1 C 0.8779(2) 0.6785(3) 0.5530(2) 0.0492(7) Uani 1 1 d .
C2 C 0.8430(2) 0.5823(3) 0.5362(2) 0.0543(7) Uani 1 1 d .
H2 H 0.8955 0.5549 0.4805 0.065 Uiso 1 1 calc R
C3 C 0.9971(3) 0.7374(3) 0.4942(2) 0.0612(8) Uani 1 1 d .
C4 C 0.3697(2) 0.5373(3) 0.9081(2) 0.0505(7) Uani 1 1 d .
C5 C 0.4058(2) 0.6338(3) 0.9238(2) 0.0548(7) Uani 1 1 d .
H5 H 0.3553 0.6590 0.9820 0.066 Uiso 1 1 calc R
C6 C 0.2562(3) 0.4708(3) 0.9802(2) 0.0570(7) Uani 1 1 d .
C7 C 0.2843(2) 1.0289(2) 0.94604(19) 0.0372(5) Uani 1 1 d .
C8 C 0.3705(2) 0.9324(3) 0.9699(2) 0.0484(6) Uani 1 1 d .
H8 H 0.4169 0.9088 0.9092 0.058 Uiso 1 1 calc R
C9 C 0.3878(3) 0.8711(3) 1.0835(3) 0.0605(8) Uani 1 1 d .
H9 H 0.4450 0.8054 1.0994 0.073 Uiso 1 1 calc R
C10 C 0.3210(3) 0.9066(3) 1.1726(2) 0.0669(9) Uani 1 1 d .
H10 H 0.3321 0.8645 1.2493 0.080 Uiso 1 1 calc R
C11 C 0.2383(3) 1.0038(4) 1.1486(2) 0.0730(10) Uani 1 1 d .
H11 H 0.1948 1.0290 1.2090 0.088 Uiso 1 1 calc R
C12 C 0.2180(3) 1.0654(3) 1.0364(2) 0.0592(8) Uani 1 1 d .
H12 H 0.1603 1.1308 1.0215 0.071 Uiso 1 1 calc R
C13 C 0.3947(2) 1.1463(2) 0.6822(2) 0.0382(6) Uani 1 1 d .
C14 C 0.4371(3) 1.2716(3) 0.6228(2) 0.0574(7) Uani 1 1 d .
H14 H 0.3916 1.3356 0.6424 0.069 Uiso 1 1 calc R
C15 C 0.5477(3) 1.3025(3) 0.5340(3) 0.0685(9) Uani 1 1 d .
H15 H 0.5755 1.3876 0.4940 0.082 Uiso 1 1 calc R
C16 C 0.6157(3) 1.2114(3) 0.5043(2) 0.0648(9) Uani 1 1 d .
H16 H 0.6895 1.2337 0.4440 0.078 Uiso 1 1 calc R
C17 C 0.5755(3) 1.0861(3) 0.5634(3) 0.0718(9) Uani 1 1 d .
H17 H 0.6228 1.0229 0.5440 0.086 Uiso 1 1 calc R
C18 C 0.4652(2) 1.0527(3) 0.6517(2) 0.0585(8) Uani 1 1 d .
H18 H 0.4381 0.9674 0.6909 0.070 Uiso 1 1 calc R
C19 C 0.1852(2) 0.9748(2) 0.78544(19) 0.0363(5) Uani 1 1 d .
C20 C 0.1357(2) 0.8626(2) 0.8829(2) 0.0440(6) Uani 1 1 d .
H20 H 0.1435 0.8448 0.9586 0.053 Uiso 1 1 calc R
C21 C 0.0744(2) 0.7767(3) 0.8680(3) 0.0542(7) Uani 1 1 d .
H21 H 0.0420 0.7005 0.9334 0.065 Uiso 1 1 calc R
C22 C 0.0612(2) 0.8038(3) 0.7563(3) 0.0564(7) Uani 1 1 d .
H22 H 0.0183 0.7467 0.7470 0.068 Uiso 1 1 calc R
C23 C 0.1110(3) 0.9143(3) 0.6588(3) 0.0563(7) Uani 1 1 d .
H23 H 0.1026 0.9313 0.5836 0.068 Uiso 1 1 calc R
C24 C 0.1736(2) 1.0007(3) 0.6715(2) 0.0476(6) Uani 1 1 d .
H24 H 0.2078 1.0755 0.6052 0.057 Uiso 1 1 calc R
C25 C 0.1469(2) 1.2261(2) 0.79165(19) 0.0391(6) Uani 1 1 d .
C26 C 0.1771(3) 1.3363(3) 0.7986(2) 0.0556(7) Uani 1 1 d .
H26 H 0.2540 1.3441 0.8064 0.067 Uiso 1 1 calc R
C27 C 0.0924(3) 1.4333(3) 0.7938(3) 0.0676(9) Uani 1 1 d .
H27 H 0.1128 1.5070 0.7975 0.081 Uiso 1 1 calc R
C28 C -0.0226(3) 1.4219(3) 0.7835(2) 0.0640(9) Uani 1 1 d .
H28 H -0.0795 1.4876 0.7805 0.077 Uiso 1 1 calc R
C29 C -0.0523(3) 1.3136(3) 0.7778(2) 0.0577(8) Uani 1 1 d .
H29 H -0.1299 1.3058 0.7714 0.069 Uiso 1 1 calc R
C30 C 0.0313(2) 1.2161(3) 0.7814(2) 0.0431(6) Uani 1 1 d .
H30 H 0.0102 1.1431 0.7769 0.052 Uiso 1 1 calc R

loop_
_atom_site_aniso_label
_atom_site_aniso_U_11
_atom_site_aniso_U_22
_atom_site_aniso_U_33
_atom_site_aniso_U_23
_atom_site_aniso_U_13
_atom_site_aniso_U_12
Ni1 0.04297(18) 0.0466(2) 0.04076(18) -0.01735(15) -0.00950(14) 0.00195(15)
P1 0.0380(3) 0.0353(4) 0.0340(3) -0.0165(3) -0.0101(3) 0.0023(3)
S1 0.0532(4) 0.0541(5) 0.0464(4) -0.0203(3) -0.0041(3) -0.0058(3)
S2 0.0520(4) 0.0726(6) 0.0639(4) -0.0415(4) -0.0116(3) 0.0004(4)
S3 0.0563(4) 0.0495(5) 0.0694(5) -0.0327(4) 0.0007(4) -0.0046(3)
S4 0.0532(4) 0.0708(5) 0.0583(4) -0.0372(4) -0.0030(3) -0.0113(4)
N1 0.0588(17) 0.137(3) 0.0729(18) -0.0505(19) -0.0033(15) -0.0206(18)
N2 0.0631(17) 0.106(2) 0.0714(17) -0.0453(16) 0.0000(14) -0.0252(16)
C1 0.0438(15) 0.061(2) 0.0335(13) -0.0130(13) -0.0103(11) 0.0033(13)
C2 0.0482(16) 0.074(2) 0.0432(14) -0.0303(15) -0.0119(12) 0.0121(14)
C3 0.0531(18) 0.085(2) 0.0444(15) -0.0286(15) -0.0103(14) 0.0003(16)
C4 0.0410(15) 0.058(2) 0.0460(15) -0.0195(14) -0.0066(12) -0.0003(13)
C5 0.0528(16) 0.0524(19) 0.0559(16) -0.0278(15) -0.0035(13) 0.0037(14)
C6 0.0537(18) 0.070(2) 0.0529(16) -0.0317(15) -0.0114(14) -0.0030(15)
C7 0.0393(13) 0.0392(16) 0.0366(12) -0.0173(11) -0.0124(10) -0.0011(11)
C8 0.0517(16) 0.0501(18) 0.0511(15) -0.0254(13) -0.0207(12) 0.0067(13)
C9 0.0646(18) 0.055(2) 0.0655(18) -0.0171(15) -0.0372(15) 0.0048(15)
C10 0.071(2) 0.084(3) 0.0404(15) -0.0128(15) -0.0238(15) -0.0119(18)
C11 0.070(2) 0.109(3) 0.0438(16) -0.0381(18) -0.0156(15) 0.011(2)
C12 0.0571(17) 0.077(2) 0.0468(15) -0.0309(15) -0.0167(13) 0.0159(15)
C13 0.0389(13) 0.0407(16) 0.0360(12) -0.0168(11) -0.0113(10) 0.0019(11)
C14 0.0584(17) 0.0455(19) 0.0593(17) -0.0197(14) -0.0058(14) -0.0032(14)
C15 0.064(2) 0.059(2) 0.0646(18) -0.0164(16) 0.0002(16) -0.0207(16)
C16 0.0474(17) 0.087(3) 0.0502(16) -0.0264(17) 0.0015(13) -0.0122(17)
C17 0.0565(19) 0.078(3) 0.074(2) -0.0417(19) 0.0045(16) 0.0055(17)
C18 0.0584(17) 0.0509(19) 0.0567(16) -0.0244(14) 0.0010(14) -0.0006(14)
C19 0.0366(13) 0.0379(15) 0.0366(12) -0.0188(11) -0.0095(10) 0.0039(11)
C20 0.0429(14) 0.0459(17) 0.0409(13) -0.0172(12) -0.0086(11) -0.0027(12)
C21 0.0472(16) 0.0446(18) 0.0631(17) -0.0182(14) -0.0086(13) -0.0063(13)
C22 0.0536(17) 0.056(2) 0.078(2) -0.0426(17) -0.0213(15) 0.0001(14)
C23 0.0672(18) 0.061(2) 0.0566(16) -0.0348(15) -0.0247(14) 0.0013(15)
C24 0.0577(16) 0.0462(17) 0.0404(13) -0.0195(12) -0.0129(12) -0.0006(13)
C25 0.0428(14) 0.0405(16) 0.0347(12) -0.0175(11) -0.0113(10) 0.0062(11)
C26 0.0639(18) 0.052(2) 0.0677(18) -0.0368(15) -0.0276(14) 0.0117(14)
C27 0.100(3) 0.051(2) 0.0666(19) -0.0359(16) -0.0346(18) 0.0218(18)
C28 0.082(2) 0.065(2) 0.0416(15) -0.0246(15) -0.0240(15) 0.0385(17)
C29 0.0504(16) 0.075(2) 0.0440(15) -0.0248(15) -0.0151(12) 0.0198(15)
C30 0.0453(14) 0.0463(17) 0.0371(13) -0.0181(12) -0.0118(11) 0.0060(12)

loop_
_atom_type_symbol
_atom_type_description
_atom_type_scat_dispersion_real
_atom_type_scat_dispersion_imag
_atom_type_scat_source
C C 0.0033 0.0016 'International Tables Vol C Tables 4.2.6.8 and 6.1.1.4'
H H 0.0000 0.0000 'International Tables Vol C Tables 4.2.6.8 and 6.1.1.4'
N N 0.0061 0.0033 'International Tables Vol C Tables 4.2.6.8 and 6.1.1.4'
P P 0.1023 0.0942 'International Tables Vol C Tables 4.2.6.8 and 6.1.1.4'
S S 0.1246 0.1234 'International Tables Vol C Tables 4.2.6.8 and 6.1.1.4'
Ni Ni 0.3393 1.1124 'International Tables Vol C Tables 4.2.6.8 and 6.1.1.4'

loop_
_geom_angle_atom_site_label_1
_geom_angle_atom_site_label_2
_geom_angle_atom_site_label_3
_geom_angle
S1 Ni1 S4 178.82(4)
S1 Ni1 S3 87.65(3)
S4 Ni1 S3 91.95(3)
S1 Ni1 S2 92.17(3)
S4 Ni1 S2 88.19(3)
S3 Ni1 S2 177.93(4)
C19 P1 C25 108.04(11)
C19 P1 C13 107.09(10)
C25 P1 C13 112.51(11)
C19 P1 C7 109.06(11)
C25 P1 C7 109.21(11)
C13 P1 C7 110.83(11)
C1 S1 Ni1 102.87(10)
C2 S2 Ni1 103.75(10)
C5 S3 Ni1 103.69(10)
C4 S4 Ni1 103.21(10)
C2 C1 C3 122.9(2)
C2 C1 S1 120.7(2)
C3 C1 S1 116.4(2)
C1 C2 S2 120.47(19)
N1 C3 C1 178.0(3)
C5 C4 C6 121.3(2)
C5 C4 S4 120.1(2)
C6 C4 S4 118.5(2)
C4 C5 S3 121.0(2)
N2 C6 C4 178.7(4)
C8 C7 C12 119.3(2)
C8 C7 P1 118.90(17)
C12 C7 P1 121.6(2)
C9 C8 C7 120.2(2)
C10 C9 C8 120.2(3)
C11 C10 C9 119.8(3)
C10 C11 C12 121.2(3)
C11 C12 C7 119.3(3)
C14 C13 C18 118.6(2)
C14 C13 P1 123.16(19)
C18 C13 P1 118.17(19)
C13 C14 C15 120.0(3)
C16 C15 C14 121.2(3)
C15 C16 C17 119.6(3)
C16 C17 C18 120.5(3)
C17 C18 C13 120.1(3)
C20 C19 C24 119.8(2)
C20 C19 P1 122.04(17)
C24 C19 P1 117.98(18)
C19 C20 C21 119.9(2)
C22 C21 C20 120.1(3)
C23 C22 C21 120.4(3)
C22 C23 C24 120.4(3)
C23 C24 C19 119.4(3)
C30 C25 C26 119.1(2)
C30 C25 P1 120.05(19)
C26 C25 P1 120.8(2)
C27 C26 C25 119.7(3)
C26 C27 C28 120.5(3)
C29 C28 C27 119.7(3)
C28 C29 C30 120.7(3)
C29 C30 C25 120.2(3)

loop_
_geom_bond_atom_site_label_1
_geom_bond_atom_site_label_2
_geom_bond_distance
Ni1 S1 2.1437(9)
Ni1 S4 2.1463(9)
Ni1 S3 2.1492(8)
Ni1 S2 2.1508(8)
P1 C19 1.794(2)
P1 C25 1.797(2)
P1 C13 1.797(2)
P1 C7 1.801(2)
S1 C1 1.737(3)
S2 C2 1.708(3)
S3 C5 1.703(3)
S4 C4 1.733(3)
N1 C3 1.143(4)
N2 C6 1.139(3)
C1 C2 1.340(4)
C1 C3 1.430(4)
C4 C5 1.341(4)
C4 C6 1.424(4)
C7 C8 1.382(3)
C7 C12 1.385(3)
C8 C9 1.379(4)
C9 C10 1.366(4)
C10 C11 1.361(4)
C11 C12 1.378(4)
C13 C14 1.375(4)
C13 C18 1.390(3)
C14 C15 1.385(4)
C15 C16 1.350(4)
C16 C17 1.367(4)
C17 C18 1.380(4)
C19 C20 1.380(3)
C19 C24 1.402(3)
C20 C21 1.383(4)
C21 C22 1.379(4)
C22 C23 1.370(4)
C23 C24 1.380(4)
C25 C30 1.385(3)
C25 C26 1.398(3)
C26 C27 1.376(4)
C27 C28 1.382(4)
C28 C29 1.368(4)
C29 C30 1.376(3)
